data_8102428
loop_
_publ_author_name
'Dao-Xin Wu'
'Jiong Sun'
'Ming-Zhi Huang'

_publ_section_title
;
 Crystal structure of
 [3,4]dioxole-N'-(3,5-dichloro-2-hydroxybenzylidene)benzohydrazide -
 methanol (1:1), C15H10Cl2N2O4 &#x00B7; CH3OH
;
_journal_issue 2
_journal_name_full 'Zeitschrift f\"ur Kristallographie - New Crystal Structures'
_journal_page_first 227
_journal_volume 224
_journal_year 2009
_chemical_formula_moiety 'C15 H10 Cl2 N2 O4, C H4 O'
_chemical_formula_sum 'C16 H14 Cl2 N2 O5'
_chemical_formula_weight 385.19
_space_group_IT_number 14
_symmetry_cell_setting monoclinic
_symmetry_space_group_name_Hall '-P 2ybc'
_symmetry_space_group_name_H-M 'P 1 21/c 1'
_atom_sites_solution_hydrogens geom
_atom_sites_solution_primary direct
_atom_sites_solution_secondary difmap
_audit_creation_method SHELXL-97
_cell_angle_alpha 90.00
_cell_angle_beta 100.201(2)
_cell_angle_gamma 90.00
_cell_formula_units_Z 4
_cell_length_a 8.041(1)
_cell_length_b 13.744(2)
_cell_length_c 15.530(2)
_cell_measurement_reflns_used 2669
_cell_measurement_temperature 298(2)
_cell_measurement_theta_max 26.2
_cell_measurement_theta_min 2.4
_cell_volume 1689.2(4)
_computing_cell_refinement SAINT
_computing_data_collection SMART
_computing_data_reduction SAINT
_computing_molecular_graphics SHELXTL
_computing_publication_material SHELXTL
_computing_structure_refinement 'SHELXL-97 [10]'
_computing_structure_solution 'SHELXS-97 [9]'
_diffrn_ambient_temperature 298(2)
_diffrn_measured_fraction_theta_full 0.986
_diffrn_measured_fraction_theta_max 0.986
_diffrn_measurement_device_type 'Bruker SMART 1000 CCD area detector'
_diffrn_measurement_method '\w scans'
_diffrn_radiation_monochromator graphite
_diffrn_radiation_source 'fine-focus sealed tube'
_diffrn_radiation_type MoK\a
_diffrn_radiation_wavelength 0.71073
_diffrn_reflns_av_R_equivalents 0.0431
_diffrn_reflns_av_sigmaI/netI 0.0422
_diffrn_reflns_limit_h_max 9
_diffrn_reflns_limit_h_min -10
_diffrn_reflns_limit_k_max 17
_diffrn_reflns_limit_k_min -17
_diffrn_reflns_limit_l_max 15
_diffrn_reflns_limit_l_min -19
_diffrn_reflns_number 9443
_diffrn_reflns_theta_full 26.85
_diffrn_reflns_theta_max 26.85
_diffrn_reflns_theta_min 1.99
_exptl_absorpt_coefficient_mu 0.415
_exptl_absorpt_correction_T_max 0.9107
_exptl_absorpt_correction_T_min 0.8963
_exptl_absorpt_correction_type multi-scan
_exptl_crystal_colour colorless
_exptl_crystal_density_diffrn 1.515
_exptl_crystal_density_method 'not measured'
_exptl_crystal_description block
_exptl_crystal_F_000 792
_exptl_crystal_size_max 0.27
_exptl_crystal_size_mid 0.25
_exptl_crystal_size_min 0.23
_refine_diff_density_max 0.247
_refine_diff_density_min -0.213
_refine_diff_density_rms 0.045
_refine_ls_extinction_method none
_refine_ls_goodness_of_fit_ref 1.036
_refine_ls_hydrogen_treatment mixed
_refine_ls_matrix_type full
_refine_ls_number_parameters 232
_refine_ls_number_reflns 3590
_refine_ls_number_restraints 1
_refine_ls_restrained_S_all 1.036
_refine_ls_R_factor_all 0.0678
_refine_ls_R_factor_gt 0.0437
_refine_ls_shift/su_max 0.000
_refine_ls_shift/su_mean 0.000
_refine_ls_structure_factor_coef Fsqd
_refine_ls_weighting_details 'calc w=1/[\s^2^(Fo^2^)+(0.0452P)^2^+0.3509P] where P=(Fo^2^+2Fc^2^)/3'
_refine_ls_weighting_scheme calc
_refine_ls_wR_factor_gt 0.1002
_refine_ls_wR_factor_ref 0.1130
_reflns_number_gt 2508
_reflns_number_total 3590
_reflns_threshold_expression >2sigma(I)
_cod_data_source_file 1267-2548.cff
_cod_data_source_block 2
_cod_original_sg_symbol_H-M P21/c
_cod_database_code 8102428

loop_
_symmetry_equiv_pos_as_xyz
'x, y, z'
'-x, y+1/2, -z+1/2'
'-x, -y, -z'
'x, -y-1/2, z-1/2'

loop_
_atom_site_label
_atom_site_type_symbol
_atom_site_fract_x
_atom_site_fract_y
_atom_site_fract_z
_atom_site_U_iso_or_equiv
_atom_site_adp_type
_atom_site_occupancy
_atom_site_symmetry_multiplicity
_atom_site_calc_flag
_atom_site_refinement_flags
_atom_site_disorder_assembly
_atom_site_disorder_group
Cl1 Cl 0.36993(9) 0.20619(4) 0.33429(4) 0.0672(2) Uani 1 1 d . . .
Cl2 Cl 0.23227(8) 0.53164(5) 0.14271(4) 0.0639(2) Uani 1 1 d . . .
O1 O 0.5965(2) 0.32836(10) 0.45101(10) 0.0534(4) Uani 1 1 d . . .
H1 H 0.6595 0.3650 0.4833 0.080 Uiso 1 1 calc R . .
O2 O 0.9374(2) 0.41301(11) 0.63698(10) 0.0574(4) Uani 1 1 d . . .
O3 O 1.3757(2) 0.70863(14) 0.88398(11) 0.0782(6) Uani 1 1 d . . .
O4 O 1.3541(2) 0.54224(14) 0.90088(11) 0.0786(6) Uani 1 1 d . . .
O5 O 0.0839(2) 0.27667(13) 0.53932(13) 0.0741(5) Uani 1 1 d . . .
H5 H 0.0273 0.3071 0.5692 0.111 Uiso 1 1 calc R . .
N1 N 0.7453(2) 0.49226(13) 0.49851(11) 0.0417(4) Uani 1 1 d . . .
N2 N 0.8538(2) 0.54699(12) 0.55725(11) 0.0430(4) Uani 1 1 d D . .
C1 C 0.5408(2) 0.47889(14) 0.36972(13) 0.0385(5) Uani 1 1 d . . .
C2 C 0.5174(2) 0.37821(14) 0.38118(12) 0.0381(5) Uani 1 1 d . . .
C3 C 0.4038(3) 0.32885(14) 0.31823(13) 0.0421(5) Uani 1 1 d . . .
C4 C 0.3180(3) 0.37462(16) 0.24513(13) 0.0452(5) Uani 1 1 d . . .
H4 H 0.2447 0.3398 0.2031 0.054 Uiso 1 1 calc R . .
C5 C 0.3420(3) 0.47308(16) 0.23492(13) 0.0437(5) Uani 1 1 d . . .
C6 C 0.4505(3) 0.52494(15) 0.29648(13) 0.0431(5) Uani 1 1 d . . .
H6 H 0.4635 0.5915 0.2891 0.052 Uiso 1 1 calc R . .
C7 C 0.6577(2) 0.53484(15) 0.43283(13) 0.0420(5) Uani 1 1 d . . .
H7 H 0.6686 0.6015 0.4253 0.050 Uiso 1 1 calc R . .
C8 C 0.9462(2) 0.50093(15) 0.62752(13) 0.0410(5) Uani 1 1 d . . .
C9 C 1.0562(2) 0.56339(15) 0.69245(13) 0.0390(5) Uani 1 1 d . . .
C10 C 1.1496(3) 0.51602(16) 0.76480(14) 0.0477(5) Uani 1 1 d . . .
H10 H 1.1424 0.4490 0.7717 0.057 Uiso 1 1 calc R . .
C11 C 1.2515(3) 0.57151(17) 0.82465(14) 0.0491(5) Uani 1 1 d . . .
C12 C 1.2642(3) 0.67034(18) 0.81582(14) 0.0527(6) Uani 1 1 d . . .
C13 C 1.1722(3) 0.71905(18) 0.74687(16) 0.0623(7) Uani 1 1 d . . .
H13 H 1.1794 0.7863 0.7416 0.075 Uiso 1 1 calc R . .
C14 C 1.0674(3) 0.66368(16) 0.68478(14) 0.0510(6) Uani 1 1 d . . .
H14 H 1.0031 0.6946 0.6369 0.061 Uiso 1 1 calc R . .
C15 C 1.4364(4) 0.6279(2) 0.93835(17) 0.0746(8) Uani 1 1 d . . .
H15A H 1.5577 0.6216 0.9424 0.090 Uiso 1 1 calc R . .
H15B H 1.4125 0.6377 0.9968 0.090 Uiso 1 1 calc R . .
C16 C 0.0065(4) 0.18708(18) 0.51546(18) 0.0726(8) Uani 1 1 d . . .
H16A H -0.0002 0.1500 0.5671 0.109 Uiso 1 1 calc R . .
H16B H 0.0718 0.1519 0.4797 0.109 Uiso 1 1 calc R . .
H16C H -0.1053 0.1979 0.4832 0.109 Uiso 1 1 calc R . .
H2 H 0.868(3) 0.6084(9) 0.5413(16) 0.080 Uiso 1 1 d D . .

loop_
_atom_site_aniso_label
_atom_site_aniso_U_11
_atom_site_aniso_U_22
_atom_site_aniso_U_33
_atom_site_aniso_U_23
_atom_site_aniso_U_13
_atom_site_aniso_U_12
Cl1 0.0827(5) 0.0390(3) 0.0719(4) -0.0038(3) -0.0085(3) -0.0080(3)
Cl2 0.0673(4) 0.0655(4) 0.0510(4) 0.0107(3) -0.0109(3) 0.0049(3)
O1 0.0662(11) 0.0435(8) 0.0436(9) 0.0047(7) -0.0087(7) -0.0019(7)
O2 0.0728(11) 0.0395(9) 0.0555(10) -0.0028(7) -0.0011(8) -0.0053(8)
O3 0.0924(14) 0.0772(13) 0.0530(11) -0.0152(10) -0.0200(10) -0.0134(11)
O4 0.0910(14) 0.0741(12) 0.0557(11) -0.0069(9) -0.0279(10) 0.0128(10)
O5 0.0876(14) 0.0604(11) 0.0771(13) -0.0132(9) 0.0224(10) -0.0207(10)
N1 0.0410(9) 0.0458(9) 0.0374(9) -0.0071(8) 0.0047(7) -0.0066(8)
N2 0.0462(10) 0.0399(9) 0.0399(10) -0.0044(8) -0.0008(8) -0.0062(8)
C1 0.0377(11) 0.0414(11) 0.0368(11) -0.0018(9) 0.0077(9) -0.0016(9)
C2 0.0405(11) 0.0392(11) 0.0344(11) -0.0005(8) 0.0060(9) 0.0022(8)
C3 0.0464(12) 0.0355(10) 0.0434(12) -0.0040(9) 0.0051(9) 0.0004(9)
C4 0.0427(12) 0.0496(13) 0.0415(12) -0.0080(10) 0.0022(9) -0.0010(9)
C5 0.0410(11) 0.0504(13) 0.0384(11) 0.0034(9) 0.0034(9) 0.0049(9)
C6 0.0450(12) 0.0402(11) 0.0435(12) 0.0022(9) 0.0062(9) -0.0015(9)
C7 0.0449(12) 0.0400(11) 0.0407(11) -0.0026(9) 0.0064(9) -0.0043(9)
C8 0.0407(11) 0.0416(12) 0.0417(11) -0.0048(9) 0.0102(9) -0.0018(9)
C9 0.0380(11) 0.0420(11) 0.0374(11) -0.0035(9) 0.0081(9) 0.0011(9)
C10 0.0517(13) 0.0421(12) 0.0467(12) -0.0024(10) 0.0017(10) 0.0079(10)
C11 0.0490(13) 0.0570(14) 0.0389(12) -0.0035(10) 0.0011(9) 0.0108(10)
C12 0.0539(14) 0.0597(15) 0.0420(13) -0.0130(11) 0.0020(10) -0.0069(11)
C13 0.0812(18) 0.0488(14) 0.0507(14) -0.0033(11) -0.0051(13) -0.0148(12)
C14 0.0616(14) 0.0461(12) 0.0405(12) 0.0039(10) -0.0040(10) -0.0052(11)
C15 0.0707(18) 0.092(2) 0.0531(15) -0.0219(15) -0.0114(13) 0.0106(15)
C16 0.0887(19) 0.0528(15) 0.0732(18) 0.0013(13) 0.0061(15) -0.0136(14)

loop_
_atom_type_symbol
_atom_type_description
_atom_type_scat_dispersion_real
_atom_type_scat_dispersion_imag
_atom_type_scat_source
C C 0.0033 0.0016 'International Tables Vol C Tables 4.2.6.8 and 6.1.1.4'
H H 0.0000 0.0000 'International Tables Vol C Tables 4.2.6.8 and 6.1.1.4'
N N 0.0061 0.0033 'International Tables Vol C Tables 4.2.6.8 and 6.1.1.4'
O O 0.0106 0.0060 'International Tables Vol C Tables 4.2.6.8 and 6.1.1.4'
Cl Cl 0.1484 0.1585 'International Tables Vol C Tables 4.2.6.8 and 6.1.1.4'

loop_
_geom_angle_atom_site_label_1
_geom_angle_atom_site_label_2
_geom_angle_atom_site_label_3
_geom_angle
_geom_angle_site_symmetry_1
_geom_angle_site_symmetry_3
_geom_angle_publ_flag
C2 O1 H1 109.5 . . ?
C12 O3 C15 105.5(2) . . ?
C11 O4 C15 105.91(19) . . ?
C16 O5 H5 109.5 . . ?
C7 N1 N2 118.50(17) . . ?
C8 N2 N1 118.08(17) . . ?
C8 N2 H2 125.6(17) . . ?
N1 N2 H2 115.7(17) . . ?
C6 C1 C2 119.18(18) . . ?
C6 C1 C7 119.58(18) . . ?
C2 C1 C7 121.24(18) . . ?
O1 C2 C3 118.48(17) . . ?
O1 C2 C1 123.13(17) . . ?
C3 C2 C1 118.37(18) . . ?
C4 C3 C2 121.98(19) . . ?
C4 C3 Cl1 119.73(16) . . ?
C2 C3 Cl1 118.29(15) . . ?
C3 C4 C5 118.95(19) . . ?
C3 C4 H4 120.5 . . ?
C5 C4 H4 120.5 . . ?
C6 C5 C4 120.90(19) . . ?
C6 C5 Cl2 119.97(17) . . ?
C4 C5 Cl2 119.13(16) . . ?
C5 C6 C1 120.59(19) . . ?
C5 C6 H6 119.7 . . ?
C1 C6 H6 119.7 . . ?
N1 C7 C1 119.80(19) . . ?
N1 C7 H7 120.1 . . ?
C1 C7 H7 120.1 . . ?
O2 C8 N2 121.42(18) . . ?
O2 C8 C9 121.93(19) . . ?
N2 C8 C9 116.64(18) . . ?
C14 C9 C10 119.88(19) . . ?
C14 C9 C8 123.63(19) . . ?
C10 C9 C8 116.49(18) . . ?
C11 C10 C9 117.5(2) . . ?
C11 C10 H10 121.3 . . ?
C9 C10 H10 121.3 . . ?
C10 C11 C12 122.3(2) . . ?
C10 C11 O4 128.4(2) . . ?
C12 C11 O4 109.4(2) . . ?
C13 C12 O3 127.5(2) . . ?
C13 C12 C11 121.7(2) . . ?
O3 C12 C11 110.8(2) . . ?
C12 C13 C14 117.0(2) . . ?
C12 C13 H13 121.5 . . ?
C14 C13 H13 121.5 . . ?
C9 C14 C13 121.7(2) . . ?
C9 C14 H14 119.2 . . ?
C13 C14 H14 119.2 . . ?
O4 C15 O3 108.40(19) . . ?
O4 C15 H15A 110.0 . . ?
O3 C15 H15A 110.0 . . ?
O4 C15 H15B 110.0 . . ?
O3 C15 H15B 110.0 . . ?
H15A C15 H15B 108.4 . . ?
O5 C16 H16A 109.5 . . ?
O5 C16 H16B 109.5 . . ?
H16A C16 H16B 109.5 . . ?
O5 C16 H16C 109.5 . . ?
H16A C16 H16C 109.5 . . ?
H16B C16 H16C 109.5 . . ?

loop_
_geom_bond_atom_site_label_1
_geom_bond_atom_site_label_2
_geom_bond_distance
_geom_bond_site_symmetry_2
_geom_bond_publ_flag
Cl1 C3 1.733(2) . ?
Cl2 C5 1.741(2) . ?
O1 C2 1.344(2) . ?
O1 H1 0.8200 . ?
O2 C8 1.221(2) . ?
O3 C12 1.366(3) . ?
O3 C15 1.427(3) . ?
O4 C11 1.378(3) . ?
O4 C15 1.423(3) . ?
O5 C16 1.400(3) . ?
O5 H5 0.8200 . ?
N1 C7 1.275(3) . ?
N1 N2 1.370(2) . ?
N2 C8 1.362(3) . ?
N2 H2 0.894(10) . ?
C1 C6 1.389(3) . ?
C1 C2 1.412(3) . ?
C1 C7 1.452(3) . ?
C2 C3 1.390(3) . ?
C3 C4 1.373(3) . ?
C4 C5 1.380(3) . ?
C4 H4 0.9300 . ?
C5 C6 1.374(3) . ?
C6 H6 0.9300 . ?
C7 H7 0.9300 . ?
C8 C9 1.490(3) . ?
C9 C14 1.388(3) . ?
C9 C10 1.397(3) . ?
C10 C11 1.359(3) . ?
C10 H10 0.9300 . ?
C11 C12 1.371(3) . ?
C12 C13 1.364(3) . ?
C13 C14 1.390(3) . ?
C13 H13 0.9300 . ?
C14 H14 0.9300 . ?
C15 H15A 0.9700 . ?
C15 H15B 0.9700 . ?
C16 H16A 0.9600 . ?
C16 H16B 0.9600 . ?
C16 H16C 0.9600 . ?

loop_
_geom_hbond_atom_site_label_D
_geom_hbond_atom_site_label_H
_geom_hbond_atom_site_label_A
_geom_hbond_distance_DH
_geom_hbond_distance_HA
_geom_hbond_distance_DA
_geom_hbond_angle_DHA
_geom_hbond_site_symmetry_A
N2 H2 O5 0.894(10) 2.093(13) 2.940(3) 158(2) 3_666
O5 H5 O2 0.82 2.00 2.799(2) 162.9 1_455
O1 H1 N1 0.82 1.88 2.596(2) 145.3 .

loop_
_cod_related_entry_id
_cod_related_entry_database
_cod_related_entry_code
1 ChemSpider 30653960
